data_4135454
loop_
_publ_author_name
'Bhowal, Rohit'
'Balaraman, Anina Anju'
'Ghosh, Manasi'
'Dutta, Soma'
'Dey, Krishna Kishor'
'Chopra, Deepak'

_publ_section_title
;
 Probing Atomistic Behavior To Unravel Dielectric Phenomena in Charge
 Transfer Cocrystals
;
_journal_name_full 'Journal of the American Chemical Society'
_journal_paper_doi 10.1021/jacs.0c11459
_journal_year 2020
_chemical_formula_moiety 'C12 H5 N O5, C16 H20 N2'
_chemical_formula_sum 'C28 H25 N3 O5'
_chemical_formula_weight 483.51
_space_group_crystal_system monoclinic
_space_group_IT_number 14
_space_group_name_Hall '-P 2ybc'
_space_group_name_H-M_alt 'P 1 21/c 1'
_atom_sites_solution_hydrogens difmap
_audit_creation_date 2020-10-21
_audit_creation_method
;
Olex2 1.3
(compiled 2020.02.04 svn.rd84adfe8 for OlexSys, GUI svn.r6032)
;
_cell_angle_alpha 90
_cell_angle_beta 99.498(4)
_cell_angle_gamma 90
_cell_formula_units_Z 4
_cell_length_a 10.9617(5)
_cell_length_b 15.6825(8)
_cell_length_c 13.4532(7)
_cell_measurement_reflns_used 630
_cell_measurement_temperature 100.15
_cell_measurement_theta_max 25.69
_cell_measurement_theta_min 2.29
_cell_volume 2281.0(2)
_computing_cell_refinement 'SAINT v8.37A (Bruker, 2015)'
_computing_data_reduction 'SAINT v8.37A (Bruker, 2015)'
_computing_molecular_graphics 'Olex2 1.3 (Dolomanov et al., 2009)'
_computing_publication_material 'Olex2 1.3 (Dolomanov et al., 2009)'
_computing_structure_refinement 'XL  (Sheldrick, 2008)'
_diffrn_ambient_temperature 100.15
_diffrn_measured_fraction_theta_full 0.998
_diffrn_measured_fraction_theta_max 0.998
_diffrn_measurement_device_type 'Bruker APEX-II CCD'
_diffrn_measurement_method '\f and \w scans'
_diffrn_radiation_type MoK\a
_diffrn_radiation_wavelength 0.71073
_diffrn_reflns_av_R_equivalents 0.1524
_diffrn_reflns_av_unetI/netI 0.1924
_diffrn_reflns_Laue_measured_fraction_full 0.998
_diffrn_reflns_Laue_measured_fraction_max 0.998
_diffrn_reflns_limit_h_max 13
_diffrn_reflns_limit_h_min -14
_diffrn_reflns_limit_k_max 20
_diffrn_reflns_limit_k_min -18
_diffrn_reflns_limit_l_max 17
_diffrn_reflns_limit_l_min -17
_diffrn_reflns_number 15444
_diffrn_reflns_point_group_measured_fraction_full 0.998
_diffrn_reflns_point_group_measured_fraction_max 0.998
_diffrn_reflns_theta_full 25.242
_diffrn_reflns_theta_max 27.877
_diffrn_reflns_theta_min 1.884
_diffrn_source_current 30.0
_diffrn_source_power 1.5
_diffrn_source_voltage 50.0
_diffrn_standards_number 0
_exptl_absorpt_coefficient_mu 0.098
_exptl_absorpt_correction_T_max 0.7460
_exptl_absorpt_correction_T_min 0.5686
_exptl_absorpt_correction_type multi-scan
_exptl_absorpt_process_details
;
SADABS-2014/5 (Bruker,2014/5) was used for absorption correction.
wR2(int) was 0.0866 before and 0.0702 after correction.
The Ratio of minimum to maximum transmission is 0.7622.
The \l/2 correction factor is 0.00150.
;
_exptl_crystal_colour 'clear dark green'
_exptl_crystal_colour_lustre clear
_exptl_crystal_colour_modifier dark
_exptl_crystal_colour_primary green
_exptl_crystal_density_diffrn 1.408
_exptl_crystal_description plate
_exptl_crystal_F_000 1016
_exptl_crystal_size_max 0.45
_exptl_crystal_size_mid 0.22
_exptl_crystal_size_min 0.02
_refine_diff_density_max 0.447
_refine_diff_density_min -0.336
_refine_diff_density_rms 0.082
_refine_ls_extinction_coef 0.041(5)
_refine_ls_extinction_expression Fc^*^=kFc[1+0.001xFc^2^\l^3^/sin(2\q)]^-1/4^
_refine_ls_extinction_method 'SHELXL-2018/3 (Sheldrick 2018)'
_refine_ls_goodness_of_fit_ref 0.978
_refine_ls_hydrogen_treatment refall
_refine_ls_matrix_type full
_refine_ls_number_parameters 426
_refine_ls_number_reflns 5437
_refine_ls_number_restraints 0
_refine_ls_restrained_S_all 0.978
_refine_ls_R_factor_all 0.1942
_refine_ls_R_factor_gt 0.0829
_refine_ls_shift/su_max 0.000
_refine_ls_shift/su_mean 0.000
_refine_ls_structure_factor_coef Fsqd
_refine_ls_weighting_details 'w=1/[\s^2^(Fo^2^)+(0.0717P)^2^] where P=(Fo^2^+2Fc^2^)/3'
_refine_ls_weighting_scheme calc
_refine_ls_wR_factor_gt 0.1684
_refine_ls_wR_factor_ref 0.2200
_reflns_Friedel_coverage 0.000
_reflns_number_gt 2409
_reflns_number_total 5437
_reflns_threshold_expression 'I > 2\s(I)'
_cod_data_source_file CC4_100K.cif
_cod_data_source_block cc4_100k
_cod_database_code 4135454
_shelx_shelxl_version_number 2018/3
_shelx_space_group_comment
;
The symmetry employed for this shelxl refinement is uniquely defined
by the following loop, which should always be used as a source of
symmetry information in preference to the above space-group names.
They are only intended as comments.
;
_shelx_estimated_absorpt_t_max 0.998
_shelx_estimated_absorpt_t_min 0.957
_olex2_refinement_description
;
;
_olex2_submission_special_instructions 'No special instructions were received'

loop_
_space_group_symop_operation_xyz
'x, y, z'
'-x, y+1/2, -z+1/2'
'-x, -y, -z'
'x, -y-1/2, z-1/2'

loop_
_atom_site_label
_atom_site_type_symbol
_atom_site_fract_x
_atom_site_fract_y
_atom_site_fract_z
_atom_site_U_iso_or_equiv
_atom_site_adp_type
_atom_site_occupancy
_atom_site_site_symmetry_order
_atom_site_calc_flag
_atom_site_refinement_flags_posn
_atom_site_refinement_flags_adp
_atom_site_refinement_flags_occupancy
_atom_site_disorder_assembly
_atom_site_disorder_group
N2 N 0.6349(3) 0.1002(3) 0.8666(3) 0.0350(9) Uani 1 1 d . . . . .
H2A H 0.694(5) 0.129(3) 0.913(4) 0.066(16) Uiso 1 1 d . . . . .
H2B H 0.626(3) 0.045(3) 0.897(3) 0.033(11) Uiso 1 1 d . . . . .
N3 N -0.1719(3) 0.3704(3) 0.5952(3) 0.0327(9) Uani 1 1 d . . . . .
H3A H -0.175(4) 0.432(3) 0.585(4) 0.058(14) Uiso 1 1 d . . . . .
H3B H -0.241(4) 0.344(3) 0.600(3) 0.039(12) Uiso 1 1 d . . . . .
N1 N -0.0257(3) 0.0745(2) 0.3966(2) 0.0340(8) Uani 1 1 d . . . . .
O1 O -0.1380(3) 0.0887(2) 0.3754(2) 0.0468(8) Uani 1 1 d . . . . .
O2 O 0.0178(3) 0.0032(2) 0.3895(2) 0.0429(8) Uani 1 1 d . . . . .
C1 C 0.0565(3) 0.1470(2) 0.4307(3) 0.0254(9) Uani 1 1 d . . . . .
C2 C 0.0029(3) 0.2257(3) 0.4191(3) 0.0273(9) Uani 1 1 d . . . . .
H2 H -0.081(3) 0.229(2) 0.392(2) 0.017(9) Uiso 1 1 d . . . . .
C3 C 0.0724(3) 0.2994(3) 0.4439(3) 0.0275(9) Uani 1 1 d . . . . .
H3 H 0.042(3) 0.357(2) 0.438(3) 0.025(10) Uiso 1 1 d . . . . .
C4 C 0.1968(3) 0.2924(2) 0.4812(3) 0.0238(8) Uani 1 1 d . . . . .
C5 C 0.2691(3) 0.3702(3) 0.5041(3) 0.0267(9) Uani 1 1 d . . . . .
O3 O 0.2305(2) 0.44209(18) 0.4942(2) 0.0333(7) Uani 1 1 d . . . . .
O4 O 0.3930(2) 0.36219(16) 0.5443(2) 0.0308(7) Uani 1 1 d . . . . .
O5 O 0.5639(2) 0.28780(18) 0.58647(19) 0.0343(7) Uani 1 1 d . . . . .
C6 C 0.4546(3) 0.2838(3) 0.5577(3) 0.0279(9) Uani 1 1 d . . . . .
C7 C 0.3816(3) 0.2069(2) 0.5361(3) 0.0264(9) Uani 1 1 d . . . . .
C12 C 0.4389(3) 0.1293(3) 0.5543(3) 0.0297(9) Uani 1 1 d . . . . .
H12 H 0.535(4) 0.132(3) 0.588(3) 0.056(13) Uiso 1 1 d . . . . .
C11 C 0.3710(3) 0.0533(3) 0.5338(3) 0.0332(10) Uani 1 1 d . . . . .
H11 H 0.415(3) -0.005(2) 0.555(3) 0.025(9) Uiso 1 1 d . . . . .
C10 C 0.2472(3) 0.0560(3) 0.4929(3) 0.0301(10) Uani 1 1 d . . . . .
H10 H 0.196(3) -0.001(3) 0.471(3) 0.032(10) Uiso 1 1 d . . . . .
C9 C 0.1841(3) 0.1348(2) 0.4715(3) 0.0257(9) Uani 1 1 d . . . . .
C8 C 0.2543(3) 0.2114(2) 0.4959(3) 0.0244(9) Uani 1 1 d . . . . .
C20 C 0.5131(3) 0.2293(2) 0.8241(3) 0.0254(9) Uani 1 1 d . . . . .
C15 C 0.5216(3) 0.1396(3) 0.8317(3) 0.0278(9) Uani 1 1 d . . . . .
C19 C 0.3995(3) 0.2661(3) 0.7881(3) 0.0254(9) Uani 1 1 d . . . . .
H19 H 0.401(3) 0.331(3) 0.785(3) 0.027(10) Uiso 1 1 d . . . . .
C18 C 0.2906(3) 0.2188(2) 0.7589(3) 0.0224(8) Uani 1 1 d . . . . .
C17 C 0.3041(3) 0.1302(2) 0.7645(3) 0.0269(9) Uani 1 1 d . . . . .
H17 H 0.236(3) 0.095(2) 0.741(2) 0.008(8) Uiso 1 1 d . . . . .
C16 C 0.4157(3) 0.0894(2) 0.7999(3) 0.0260(9) Uani 1 1 d . . . . .
C14 C 0.6254(4) 0.2820(3) 0.8552(4) 0.0355(10) Uani 1 1 d . . . . .
H14A H 0.661(4) 0.281(3) 0.928(4) 0.057(14) Uiso 1 1 d . . . . .
H14B H 0.610(4) 0.335(3) 0.848(4) 0.051(15) Uiso 1 1 d . . . . .
H14C H 0.683(4) 0.268(3) 0.812(3) 0.052(13) Uiso 1 1 d . . . . .
C13 C 0.4220(4) -0.0054(3) 0.8060(4) 0.0382(11) Uani 1 1 d . . . . .
H13A H 0.493(4) -0.030(3) 0.774(4) 0.065(14) Uiso 1 1 d . . . . .
H13B H 0.429(5) -0.022(3) 0.880(4) 0.077(17) Uiso 1 1 d . . . . .
H13C H 0.350(4) -0.038(3) 0.776(3) 0.039(11) Uiso 1 1 d . . . . .
C23 C -0.0611(3) 0.3345(2) 0.6432(3) 0.0261(9) Uani 1 1 d . . . . .
C24 C 0.0438(3) 0.3865(2) 0.6702(3) 0.0272(9) Uani 1 1 d . . . . .
C25 C 0.1569(3) 0.3477(3) 0.7087(3) 0.0254(9) Uani 1 1 d . . . . .
H25 H 0.222(4) 0.386(2) 0.721(3) 0.036(11) Uiso 1 1 d . . . . .
C26 C 0.1701(3) 0.2595(2) 0.7211(3) 0.0248(9) Uani 1 1 d . . . . .
C27 C 0.0626(3) 0.2112(3) 0.6957(3) 0.0264(9) Uani 1 1 d . . . . .
H27 H 0.066(3) 0.150(3) 0.707(3) 0.026(10) Uiso 1 1 d . . . . .
C28 C -0.0521(3) 0.2468(2) 0.6584(3) 0.0263(9) Uani 1 1 d . . . . .
C22 C 0.0358(4) 0.4810(3) 0.6551(4) 0.0307(10) Uani 1 1 d . . . . .
H22A H 0.019(4) 0.494(3) 0.586(4) 0.043(13) Uiso 1 1 d . . . . .
H22B H 0.102(4) 0.511(3) 0.685(3) 0.036(12) Uiso 1 1 d . . . . .
H22C H -0.027(4) 0.509(3) 0.694(3) 0.060(14) Uiso 1 1 d . . . . .
C21 C -0.1632(4) 0.1896(3) 0.6333(4) 0.0318(10) Uani 1 1 d . . . . .
H21A H -0.142(3) 0.132(3) 0.656(3) 0.026(10) Uiso 1 1 d . . . . .
H21B H -0.225(4) 0.209(3) 0.665(3) 0.048(13) Uiso 1 1 d . . . . .
H21C H -0.192(4) 0.189(3) 0.551(4) 0.066(15) Uiso 1 1 d . . . . .

loop_
_atom_site_aniso_label
_atom_site_aniso_U_11
_atom_site_aniso_U_22
_atom_site_aniso_U_33
_atom_site_aniso_U_23
_atom_site_aniso_U_13
_atom_site_aniso_U_12
N2 0.0226(18) 0.041(2) 0.041(2) 0.006(2) 0.0041(16) 0.0038(16)
N3 0.0231(18) 0.035(2) 0.040(2) 0.0073(17) 0.0061(15) 0.0039(16)
N1 0.0324(19) 0.040(2) 0.033(2) -0.0036(17) 0.0148(15) -0.0064(16)
O1 0.0268(16) 0.050(2) 0.062(2) 0.0024(16) 0.0053(14) -0.0058(13)
O2 0.0470(18) 0.0373(18) 0.045(2) -0.0048(15) 0.0103(14) -0.0048(15)
C1 0.0258(19) 0.031(2) 0.022(2) -0.0020(17) 0.0107(15) -0.0050(16)
C2 0.022(2) 0.037(2) 0.024(2) -0.0008(18) 0.0083(16) -0.0026(17)
C3 0.028(2) 0.033(2) 0.024(2) 0.0014(18) 0.0122(16) 0.0039(18)
C4 0.0214(18) 0.029(2) 0.023(2) -0.0012(17) 0.0098(15) -0.0014(16)
C5 0.0235(19) 0.036(3) 0.023(2) 0.0005(18) 0.0110(16) 0.0060(17)
O3 0.0288(14) 0.0371(18) 0.0360(17) 0.0001(14) 0.0112(12) 0.0020(13)
O4 0.0218(13) 0.0321(16) 0.0386(17) -0.0027(13) 0.0055(11) -0.0010(11)
O5 0.0213(14) 0.0499(19) 0.0320(16) -0.0011(14) 0.0058(11) -0.0026(12)
C6 0.025(2) 0.037(2) 0.025(2) -0.0017(18) 0.0121(16) -0.0033(17)
C7 0.0253(19) 0.033(2) 0.023(2) -0.0004(17) 0.0095(15) 0.0031(16)
C12 0.024(2) 0.040(3) 0.028(2) -0.0034(19) 0.0105(17) 0.0027(18)
C11 0.029(2) 0.037(3) 0.036(3) 0.003(2) 0.0149(18) 0.0038(19)
C10 0.029(2) 0.036(3) 0.027(2) -0.0007(19) 0.0088(17) 0.0022(18)
C9 0.0230(19) 0.034(2) 0.023(2) 0.0026(17) 0.0103(15) -0.0007(17)
C8 0.026(2) 0.030(2) 0.0196(19) 0.0009(17) 0.0131(15) 0.0013(16)
C20 0.0234(19) 0.033(2) 0.021(2) 0.0019(17) 0.0072(15) -0.0006(16)
C15 0.024(2) 0.038(2) 0.023(2) -0.0007(18) 0.0084(16) 0.0065(17)
C19 0.0227(19) 0.032(2) 0.023(2) 0.0004(18) 0.0082(15) -0.0012(16)
C18 0.026(2) 0.025(2) 0.0184(19) 0.0019(16) 0.0088(15) 0.0042(15)
C17 0.0198(19) 0.033(2) 0.029(2) 0.0026(18) 0.0065(16) 0.0027(17)
C16 0.0238(19) 0.030(2) 0.026(2) 0.0013(17) 0.0091(15) 0.0012(16)
C14 0.029(2) 0.042(3) 0.036(3) 0.002(2) 0.009(2) -0.008(2)
C13 0.027(2) 0.034(3) 0.053(3) -0.002(2) 0.003(2) 0.0004(19)
C23 0.0237(19) 0.034(2) 0.022(2) 0.0020(18) 0.0075(15) 0.0057(16)
C24 0.030(2) 0.035(2) 0.018(2) -0.0004(17) 0.0086(16) 0.0064(17)
C25 0.027(2) 0.031(2) 0.021(2) -0.0013(17) 0.0127(16) -0.0016(17)
C26 0.0252(19) 0.032(2) 0.019(2) -0.0009(17) 0.0103(15) 0.0010(16)
C27 0.026(2) 0.034(2) 0.021(2) 0.0009(18) 0.0087(15) 0.0011(17)
C28 0.0221(19) 0.032(2) 0.027(2) 0.0028(18) 0.0087(15) 0.0041(16)
C22 0.034(2) 0.029(2) 0.028(3) 0.005(2) 0.0031(19) 0.0027(19)
C21 0.024(2) 0.034(3) 0.037(3) -0.001(2) 0.0069(18) -0.0005(18)

loop_
_atom_type_symbol
_atom_type_description
_atom_type_scat_dispersion_real
_atom_type_scat_dispersion_imag
_atom_type_scat_source
C C 0.0033 0.0016 'International Tables Vol C Tables 4.2.6.8 and 6.1.1.4'
H H 0.0000 0.0000 'International Tables Vol C Tables 4.2.6.8 and 6.1.1.4'
N N 0.0061 0.0033 'International Tables Vol C Tables 4.2.6.8 and 6.1.1.4'
O O 0.0106 0.0060 'International Tables Vol C Tables 4.2.6.8 and 6.1.1.4'

loop_
_geom_angle_atom_site_label_1
_geom_angle_atom_site_label_2
_geom_angle_atom_site_label_3
_geom_angle
_geom_angle_site_symmetry_1
_geom_angle_site_symmetry_3
_geom_angle_publ_flag
H2A N2 H2B 105(4) . . ?
C15 N2 H2A 119(3) . . ?
C15 N2 H2B 113(2) . . ?
H3A N3 H3B 118(4) . . ?
C23 N3 H3A 118(3) . . ?
C23 N3 H3B 118(3) . . ?
O1 N1 C1 117.8(3) . . ?
O2 N1 O1 122.1(3) . . ?
O2 N1 C1 120.1(3) . . ?
C2 C1 N1 115.6(3) . . ?
C2 C1 C9 122.7(4) . . ?
C9 C1 N1 121.6(3) . . ?
C1 C2 H2 118(2) . . ?
C1 C2 C3 121.0(4) . . ?
C3 C2 H2 121(2) . . ?
C2 C3 H3 126(2) . . ?
C4 C3 C2 119.3(4) . . ?
C4 C3 H3 115(2) . . ?
C3 C4 C5 118.7(3) . . ?
C3 C4 C8 120.9(3) . . ?
C8 C4 C5 120.4(3) . . ?
O3 C5 C4 126.2(3) . . ?
O3 C5 O4 115.7(3) . . ?
O4 C5 C4 118.1(3) . . ?
C5 O4 C6 123.5(3) . . ?
O4 C6 C7 117.8(3) . . ?
O5 C6 O4 115.5(3) . . ?
O5 C6 C7 126.7(4) . . ?
C12 C7 C6 118.7(3) . . ?
C12 C7 C8 120.4(4) . . ?
C8 C7 C6 120.9(3) . . ?
C7 C12 H12 115(2) . . ?
C7 C12 C11 120.3(4) . . ?
C11 C12 H12 124(2) . . ?
C12 C11 H11 118.4(19) . . ?
C10 C11 C12 120.4(4) . . ?
C10 C11 H11 121.1(19) . . ?
C11 C10 H10 121.4(19) . . ?
C11 C10 C9 121.5(4) . . ?
C9 C10 H10 117.0(19) . . ?
C1 C9 C8 115.4(3) . . ?
C10 C9 C1 127.4(4) . . ?
C10 C9 C8 117.2(3) . . ?
C4 C8 C9 120.6(3) . . ?
C7 C8 C4 119.1(3) . . ?
C7 C8 C9 120.3(3) . . ?
C15 C20 C14 119.5(4) . . ?
C19 C20 C15 119.0(3) . . ?
C19 C20 C14 121.5(4) . . ?
N2 C15 C20 120.6(3) . . ?
N2 C15 C16 119.8(4) . . ?
C16 C15 C20 119.6(3) . . ?
C20 C19 H19 114(2) . . ?
C20 C19 C18 123.4(4) . . ?
C18 C19 H19 122(2) . . ?
C19 C18 C26 122.4(3) . . ?
C17 C18 C19 115.7(3) . . ?
C17 C18 C26 121.9(3) . . ?
C18 C17 H17 119.4(19) . . ?
C16 C17 C18 123.6(4) . . ?
C16 C17 H17 116.9(19) . . ?
C15 C16 C13 120.8(3) . . ?
C17 C16 C15 118.7(4) . . ?
C17 C16 C13 120.4(4) . . ?
C20 C14 H14A 117(3) . . ?
C20 C14 H14B 112(3) . . ?
C20 C14 H14C 108(3) . . ?
H14A C14 H14B 100(4) . . ?
H14A C14 H14C 114(4) . . ?
H14B C14 H14C 107(4) . . ?
C16 C13 H13A 113(3) . . ?
C16 C13 H13B 107(3) . . ?
C16 C13 H13C 118(2) . . ?
H13A C13 H13B 112(4) . . ?
H13A C13 H13C 104(4) . . ?
H13B C13 H13C 102(4) . . ?
N3 C23 C24 119.8(4) . . ?
C28 C23 N3 120.2(4) . . ?
C28 C23 C24 119.9(3) . . ?
C23 C24 C22 120.8(3) . . ?
C25 C24 C23 118.6(4) . . ?
C25 C24 C22 120.6(4) . . ?
C24 C25 H25 113(2) . . ?
C26 C25 C24 122.8(4) . . ?
C26 C25 H25 124(2) . . ?
C25 C26 C18 122.5(3) . . ?
C27 C26 C18 121.3(3) . . ?
C27 C26 C25 116.1(3) . . ?
C26 C27 H27 119(2) . . ?
C28 C27 C26 123.2(4) . . ?
C28 C27 H27 118(2) . . ?
C23 C28 C21 121.3(3) . . ?
C27 C28 C23 119.2(3) . . ?
C27 C28 C21 119.5(4) . . ?
C24 C22 H22A 110(3) . . ?
C24 C22 H22B 115(3) . . ?
C24 C22 H22C 112(3) . . ?
H22A C22 H22B 110(4) . . ?
H22A C22 H22C 112(4) . . ?
H22B C22 H22C 97(3) . . ?
C28 C21 H21A 110(2) . . ?
C28 C21 H21B 109(3) . . ?
C28 C21 H21C 108(2) . . ?
H21A C21 H21B 109(3) . . ?
H21A C21 H21C 108(3) . . ?
H21B C21 H21C 111(4) . . ?

loop_
_geom_bond_atom_site_label_1
_geom_bond_atom_site_label_2
_geom_bond_distance
_geom_bond_site_symmetry_2
_geom_bond_publ_flag
N2 H2A 0.94(5) . ?
N2 H2B 0.98(4) . ?
N2 C15 1.397(5) . ?
N3 H3A 0.97(5) . ?
N3 H3B 0.87(4) . ?
N3 C23 1.396(5) . ?
N1 O1 1.238(4) . ?
N1 O2 1.225(4) . ?
N1 C1 1.476(5) . ?
C1 C2 1.365(5) . ?
C1 C9 1.429(5) . ?
C2 H2 0.94(3) . ?
C2 C3 1.394(5) . ?
C3 H3 0.96(4) . ?
C3 C4 1.377(5) . ?
C4 C5 1.460(5) . ?
C4 C8 1.418(5) . ?
C5 O3 1.204(4) . ?
C5 O4 1.382(4) . ?
O4 C6 1.400(5) . ?
O5 C6 1.199(4) . ?
C6 C7 1.450(5) . ?
C7 C12 1.372(5) . ?
C7 C8 1.413(5) . ?
C12 H12 1.08(4) . ?
C12 C11 1.408(6) . ?
C11 H11 1.05(4) . ?
C11 C10 1.378(5) . ?
C10 H10 1.07(4) . ?
C10 C9 1.422(5) . ?
C9 C8 1.434(5) . ?
C20 C15 1.412(5) . ?
C20 C19 1.386(5) . ?
C20 C14 1.485(6) . ?
C15 C16 1.409(5) . ?
C19 H19 1.01(4) . ?
C19 C18 1.405(5) . ?
C18 C17 1.398(5) . ?
C18 C26 1.480(5) . ?
C17 H17 0.94(3) . ?
C17 C16 1.393(5) . ?
C16 C13 1.490(6) . ?
C14 H14A 0.99(5) . ?
C14 H14B 0.85(5) . ?
C14 H14C 0.95(5) . ?
C13 H13A 1.03(5) . ?
C13 H13B 1.02(6) . ?
C13 H13C 0.97(4) . ?
C23 C24 1.408(5) . ?
C23 C28 1.392(5) . ?
C24 C25 1.401(5) . ?
C24 C22 1.497(6) . ?
C25 H25 0.93(4) . ?
C25 C26 1.397(5) . ?
C26 C27 1.396(5) . ?
C27 H27 0.96(4) . ?
C27 C28 1.390(5) . ?
C28 C21 1.505(5) . ?
C22 H22A 0.94(5) . ?
C22 H22B 0.90(4) . ?
C22 H22C 1.03(5) . ?
C21 H21A 0.97(4) . ?
C21 H21B 0.91(4) . ?
C21 H21C 1.10(5) . ?

loop_
_geom_torsion_atom_site_label_1
_geom_torsion_atom_site_label_2
_geom_torsion_atom_site_label_3
_geom_torsion_atom_site_label_4
_geom_torsion
_geom_torsion_site_symmetry_1
_geom_torsion_site_symmetry_2
_geom_torsion_site_symmetry_3
_geom_torsion_site_symmetry_4
_geom_torsion_publ_flag
N2 C15 C16 C17 -179.3(3) . . . . ?
N2 C15 C16 C13 2.0(5) . . . . ?
N3 C23 C24 C25 -173.5(3) . . . . ?
N3 C23 C24 C22 4.6(5) . . . . ?
N3 C23 C28 C27 172.7(3) . . . . ?
N3 C23 C28 C21 -6.0(5) . . . . ?
N1 C1 C2 C3 -176.8(3) . . . . ?
N1 C1 C9 C10 -5.6(5) . . . . ?
N1 C1 C9 C8 176.5(3) . . . . ?
O1 N1 C1 C2 -10.9(5) . . . . ?
O1 N1 C1 C9 170.1(3) . . . . ?
O2 N1 C1 C2 168.8(3) . . . . ?
O2 N1 C1 C9 -10.2(5) . . . . ?
C1 C2 C3 C4 -0.4(5) . . . . ?
C1 C9 C8 C4 1.2(4) . . . . ?
C1 C9 C8 C7 -179.6(3) . . . . ?
C2 C1 C9 C10 175.5(3) . . . . ?
C2 C1 C9 C8 -2.5(5) . . . . ?
C2 C3 C4 C5 178.3(3) . . . . ?
C2 C3 C4 C8 -0.9(5) . . . . ?
C3 C4 C5 O3 0.5(5) . . . . ?
C3 C4 C5 O4 178.1(3) . . . . ?
C3 C4 C8 C7 -178.8(3) . . . . ?
C3 C4 C8 C9 0.4(5) . . . . ?
C4 C5 O4 C6 4.5(4) . . . . ?
C5 C4 C8 C7 2.1(5) . . . . ?
C5 C4 C8 C9 -178.7(3) . . . . ?
C5 O4 C6 O5 174.7(3) . . . . ?
C5 O4 C6 C7 -5.5(5) . . . . ?
O3 C5 O4 C6 -177.6(3) . . . . ?
O4 C6 C7 C12 -176.3(3) . . . . ?
O4 C6 C7 C8 4.6(5) . . . . ?
O5 C6 C7 C12 3.5(6) . . . . ?
O5 C6 C7 C8 -175.6(3) . . . . ?
C6 C7 C12 C11 -179.7(3) . . . . ?
C6 C7 C8 C4 -3.1(5) . . . . ?
C6 C7 C8 C9 177.7(3) . . . . ?
C7 C12 C11 C10 1.7(5) . . . . ?
C12 C7 C8 C4 177.9(3) . . . . ?
C12 C7 C8 C9 -1.3(5) . . . . ?
C12 C11 C10 C9 -0.8(5) . . . . ?
C11 C10 C9 C1 -179.1(4) . . . . ?
C11 C10 C9 C8 -1.1(5) . . . . ?
C10 C9 C8 C4 -177.0(3) . . . . ?
C10 C9 C8 C7 2.2(5) . . . . ?
C9 C1 C2 C3 2.1(5) . . . . ?
C8 C4 C5 O3 179.6(3) . . . . ?
C8 C4 C5 O4 -2.7(5) . . . . ?
C8 C7 C12 C11 -0.6(5) . . . . ?
C20 C15 C16 C17 -2.0(5) . . . . ?
C20 C15 C16 C13 179.3(4) . . . . ?
C20 C19 C18 C17 -2.3(5) . . . . ?
C20 C19 C18 C26 179.7(3) . . . . ?
C15 C20 C19 C18 0.3(5) . . . . ?
C19 C20 C15 N2 179.3(3) . . . . ?
C19 C20 C15 C16 2.0(5) . . . . ?
C19 C18 C17 C16 2.3(5) . . . . ?
C19 C18 C26 C25 2.2(5) . . . . ?
C19 C18 C26 C27 -177.8(3) . . . . ?
C18 C17 C16 C15 -0.2(5) . . . . ?
C18 C17 C16 C13 178.4(4) . . . . ?
C18 C26 C27 C28 -178.9(3) . . . . ?
C17 C18 C26 C25 -175.6(3) . . . . ?
C17 C18 C26 C27 4.4(5) . . . . ?
C14 C20 C15 N2 -1.2(5) . . . . ?
C14 C20 C15 C16 -178.4(3) . . . . ?
C14 C20 C19 C18 -179.3(4) . . . . ?
C23 C24 C25 C26 0.3(5) . . . . ?
C24 C23 C28 C27 -3.1(5) . . . . ?
C24 C23 C28 C21 178.2(3) . . . . ?
C24 C25 C26 C18 178.1(3) . . . . ?
C24 C25 C26 C27 -1.9(5) . . . . ?
C25 C26 C27 C28 1.0(5) . . . . ?
C26 C18 C17 C16 -179.8(3) . . . . ?
C26 C27 C28 C23 1.4(5) . . . . ?
C26 C27 C28 C21 -179.9(4) . . . . ?
C28 C23 C24 C25 2.3(5) . . . . ?
C28 C23 C24 C22 -179.6(4) . . . . ?
C22 C24 C25 C26 -177.9(4) . . . . ?
